data_4120680
loop_
_publ_author_name
'Fukuda, Tetsuya'
'Hashimoto, Hisako'
'Tobita, Hiromi'

_publ_section_title
;
 Reactions of a Tungsten-Germylyne Complex with \a,\b-Unsaturated Ketones:
 Complete Cleavage of the W\\tb Ge Bond and Formation of Two Types of
 \h(3)-Germoxyallyl Tungsten Complexes.
;
_journal_issue 1
_journal_name_full 'Journal of the American Chemical Society'
_journal_page_first 80
_journal_page_last 83
_journal_paper_doi 10.1021/ja4109853
_journal_volume 136
_journal_year 2014
_chemical_formula_moiety 'C32 H58 Ge O4 Si3 W'
_chemical_formula_sum 'C32 H58 Ge O4 Si3 W'
_chemical_formula_weight 847.49
_chemical_name_systematic
; 
 ? 
;
_space_group_IT_number 14
_symmetry_cell_setting monoclinic
_symmetry_space_group_name_Hall '-P 2yab'
_symmetry_space_group_name_H-M 'P 1 21/a 1'
_atom_sites_solution_hydrogens geom
_atom_sites_solution_primary direct
_atom_sites_solution_secondary difmap
_audit_creation_method SHELXL-97
_cell_angle_alpha 90.00
_cell_angle_beta 101.0203(17)
_cell_angle_gamma 90.00
_cell_formula_units_Z 4
_cell_length_a 16.9057(6)
_cell_length_b 10.5686(4)
_cell_length_c 21.5417(10)
_cell_measurement_reflns_used 54361
_cell_measurement_temperature 150(2)
_cell_measurement_theta_max 27.47
_cell_measurement_theta_min 1.41
_cell_volume 3777.9(3)
_computing_cell_refinement PROCESS-AUTO
_computing_data_collection PROCESS-AUTO
_computing_data_reduction 'teXsan Ver. 1.11'
_computing_molecular_graphics 'Yadokari-XG 2009 (Wakita, Nemoto et al., 2009)'
_computing_publication_material 'Yadokari-XG 2009 (Wakita, Nemoto et al., 2009)'
_computing_structure_refinement 'SHELXL-97 (Sheldrick, 1997)'
_computing_structure_solution 'SHELXS-97 (Sheldrick, 1990)'
_diffrn_ambient_temperature 150(2)
_diffrn_detector_area_resol_mean 10.00
_diffrn_measured_fraction_theta_full 0.995
_diffrn_measured_fraction_theta_max 0.995
_diffrn_measurement_device_type 'Rigaku RAXIS-RAPID Imaging Plate'
_diffrn_measurement_method \w
_diffrn_radiation_monochromator graphite
_diffrn_radiation_source 'rotation-anode X-ray tube'
_diffrn_radiation_type MoK\a
_diffrn_radiation_wavelength 0.71069
_diffrn_reflns_av_R_equivalents 0.0871
_diffrn_reflns_av_sigmaI/netI 0.0452
_diffrn_reflns_limit_h_max 21
_diffrn_reflns_limit_h_min -21
_diffrn_reflns_limit_k_max 13
_diffrn_reflns_limit_k_min -13
_diffrn_reflns_limit_l_max 27
_diffrn_reflns_limit_l_min -27
_diffrn_reflns_number 47086
_diffrn_reflns_theta_full 27.48
_diffrn_reflns_theta_max 27.48
_diffrn_reflns_theta_min 0.96
_exptl_absorpt_coefficient_mu 3.965
_exptl_absorpt_correction_T_max 0.6068
_exptl_absorpt_correction_T_min 0.4758
_exptl_absorpt_correction_type numerical
_exptl_absorpt_process_details 'NUMABS (Higashi, 1999)''ABSCOR (Higashi, 1995)'
_exptl_crystal_colour yellow
_exptl_crystal_density_diffrn 1.490
_exptl_crystal_density_method 'not measured'
_exptl_crystal_description Plate
_exptl_crystal_F_000 1720
_exptl_crystal_size_max 0.22
_exptl_crystal_size_mid 0.18
_exptl_crystal_size_min 0.14
_refine_diff_density_max 0.941
_refine_diff_density_min -1.486
_refine_diff_density_rms 0.208
_refine_ls_extinction_method none
_refine_ls_goodness_of_fit_ref 1.264
_refine_ls_hydrogen_treatment mixed
_refine_ls_matrix_type full
_refine_ls_number_parameters 394
_refine_ls_number_reflns 8609
_refine_ls_number_restraints 0
_refine_ls_restrained_S_all 1.264
_refine_ls_R_factor_all 0.0585
_refine_ls_R_factor_gt 0.0481
_refine_ls_shift/su_max 0.000
_refine_ls_shift/su_mean 0.000
_refine_ls_structure_factor_coef Fsqd
_refine_ls_weighting_details 'calc w=1/[\s^2^(Fo^2^)+(0.0463P)^2^+7.1132P] where P=(Fo^2^+2Fc^2^)/3'
_refine_ls_weighting_scheme calc
_refine_ls_wR_factor_gt 0.0994
_refine_ls_wR_factor_ref 0.1110
_reflns_number_gt 7616
_reflns_number_total 8609
_reflns_threshold_expression >2sigma(I)
_cod_data_source_file ja4109853_si_002.cif
_cod_data_source_block tf072
_cod_original_sg_symbol_H-M P21/a
_cod_database_code 4120680

loop_
_symmetry_equiv_pos_as_xyz
'x, y, z'
'-x+1/2, y+1/2, -z'
'-x, -y, -z'
'x-1/2, -y-1/2, z'

loop_
_atom_site_label
_atom_site_type_symbol
_atom_site_fract_x
_atom_site_fract_y
_atom_site_fract_z
_atom_site_U_iso_or_equiv
_atom_site_adp_type
_atom_site_occupancy
_atom_site_symmetry_multiplicity
_atom_site_calc_flag
_atom_site_refinement_flags
W1 W 0.150049(11) 0.241241(17) 0.113029(9) 0.01690(7) Uani 1 1 d .
C1 C 0.1089(3) 0.0699(5) 0.1028(3) 0.0280(12) Uani 1 1 d .
O1 O 0.0805(3) -0.0307(4) 0.0940(2) 0.0480(12) Uani 1 1 d .
C2 C 0.2505(3) 0.1505(5) 0.1133(2) 0.0222(11) Uani 1 1 d .
O2 O 0.3093(2) 0.0957(4) 0.11135(19) 0.0302(9) Uani 1 1 d .
C3 C 0.1531(3) 0.4542(5) 0.0756(2) 0.0208(10) Uani 1 1 d .
C4 C 0.0710(3) 0.4247(5) 0.0790(3) 0.0208(10) Uani 1 1 d .
C5 C 0.0454(3) 0.3217(5) 0.0369(2) 0.0215(10) Uani 1 1 d .
C6 C 0.1111(3) 0.2890(5) 0.0063(2) 0.0203(10) Uani 1 1 d .
C7 C 0.1777(3) 0.3710(5) 0.0307(2) 0.0206(10) Uani 1 1 d .
C8 C 0.2005(4) 0.5615(5) 0.1091(3) 0.0300(12) Uani 1 1 d .
H8 H 0.2580 0.5408 0.1164 0.045 Uiso 1 1 calc R
H8A H 0.1841 0.5761 0.1497 0.045 Uiso 1 1 calc R
H8B H 0.1905 0.6380 0.0830 0.045 Uiso 1 1 calc R
C9 C 0.0190(4) 0.4969(5) 0.1161(3) 0.0301(13) Uani 1 1 d .
H9 H -0.0209 0.5466 0.0871 0.045 Uiso 1 1 calc R
H9A H 0.0527 0.5538 0.1460 0.045 Uiso 1 1 calc R
H9B H -0.0088 0.4373 0.1395 0.045 Uiso 1 1 calc R
C10 C -0.0382(4) 0.2694(6) 0.0219(3) 0.0352(14) Uani 1 1 d .
H10 H -0.0603 0.2644 0.0607 0.053 Uiso 1 1 calc R
H10A H -0.0370 0.1846 0.0037 0.053 Uiso 1 1 calc R
H10B H -0.0722 0.3248 -0.0086 0.053 Uiso 1 1 calc R
C11 C 0.1076(4) 0.1954(6) -0.0467(3) 0.0314(13) Uani 1 1 d .
H11 H 0.0900 0.2383 -0.0873 0.047 Uiso 1 1 calc R
H11A H 0.0694 0.1279 -0.0421 0.047 Uiso 1 1 calc R
H11B H 0.1613 0.1588 -0.0452 0.047 Uiso 1 1 calc R
C12 C 0.2569(3) 0.3739(6) 0.0089(3) 0.0319(13) Uani 1 1 d .
H12 H 0.2984 0.4095 0.0423 0.048 Uiso 1 1 calc R
H12A H 0.2518 0.4263 -0.0292 0.048 Uiso 1 1 calc R
H12B H 0.2721 0.2876 -0.0008 0.048 Uiso 1 1 calc R
C13 C 0.0837(3) 0.2121(6) 0.1959(3) 0.0283(12) Uani 1 1 d .
H13 H 0.0926 0.1251 0.1885 0.034 Uiso 1 1 calc R
H13A H 0.0303 0.2435 0.1920 0.034 Uiso 1 1 calc R
C14 C 0.1503(3) 0.2954(5) 0.2129(3) 0.0222(11) Uani 1 1 d .
H14 H 0.143(3) 0.381(5) 0.214(3) 0.019(14) Uiso 1 1 d .
C15 C 0.2309(3) 0.2517(4) 0.2192(3) 0.0208(10) Uani 1 1 d .
C16 C 0.2968(3) 0.3494(5) 0.2349(2) 0.0211(10) Uani 1 1 d .
H16 H 0.3110 0.3574 0.2815 0.025 Uiso 1 1 calc R
H16A H 0.2748 0.4319 0.2180 0.025 Uiso 1 1 calc R
C17 C 0.3742(4) 0.3247(6) 0.2101(3) 0.0351(14) Uani 1 1 d .
H17 H 0.3938 0.2392 0.2222 0.053 Uiso 1 1 calc R
H17A H 0.4152 0.3867 0.2284 0.053 Uiso 1 1 calc R
H17B H 0.3633 0.3324 0.1640 0.053 Uiso 1 1 calc R
O3 O 0.2512(2) 0.1294(3) 0.24392(16) 0.0186(7) Uani 1 1 d .
Ge1 Ge 0.26850(3) 0.09372(5) 0.32663(2) 0.01607(12) Uani 1 1 d .
C18 C 0.2055(3) 0.2047(5) 0.3711(3) 0.0244(11) Uani 1 1 d .
H18 H 0.1629 0.2501 0.3414 0.029 Uiso 1 1 calc R
H18A H 0.1807 0.1576 0.4022 0.029 Uiso 1 1 calc R
C19 C 0.2708(4) 0.2939(5) 0.4031(3) 0.0285(12) Uani 1 1 d .
H19 H 0.257(3) 0.363(5) 0.431(3) 0.023(15) Uiso 1 1 d .
C20 C 0.3458(4) 0.2713(5) 0.3979(3) 0.0259(12) Uani 1 1 d .
C21 C 0.4199(4) 0.3415(6) 0.4294(3) 0.0361(14) Uani 1 1 d .
H21 H 0.4515 0.2863 0.4622 0.043 Uiso 1 1 calc R
H21A H 0.4031 0.4168 0.4510 0.043 Uiso 1 1 calc R
C22 C 0.4737(4) 0.3841(7) 0.3849(3) 0.0447(17) Uani 1 1 d .
H22 H 0.4915 0.3102 0.3638 0.067 Uiso 1 1 calc R
H22A H 0.5208 0.4281 0.4089 0.067 Uiso 1 1 calc R
H22B H 0.4437 0.4415 0.3532 0.067 Uiso 1 1 calc R
O4 O 0.3636(2) 0.1703(3) 0.36220(18) 0.0215(8) Uani 1 1 d .
C23 C 0.2849(3) -0.0885(4) 0.3382(2) 0.0178(10) Uani 1 1 d .
Si1 Si 0.35427(9) -0.11432(14) 0.41846(7) 0.0237(3) Uani 1 1 d .
Si2 Si 0.18195(9) -0.16760(14) 0.33691(8) 0.0238(3) Uani 1 1 d .
Si3 Si 0.33276(9) -0.14883(14) 0.26998(8) 0.0243(3) Uani 1 1 d .
C24 C 0.4633(3) -0.0850(6) 0.4164(3) 0.0311(13) Uani 1 1 d .
H24 H 0.4704 0.0032 0.4045 0.047 Uiso 1 1 calc R
H24A H 0.4803 -0.1414 0.3853 0.047 Uiso 1 1 calc R
H24B H 0.4960 -0.1014 0.4583 0.047 Uiso 1 1 calc R
C25 C 0.3489(4) -0.2810(6) 0.4472(3) 0.0377(15) Uani 1 1 d .
H25 H 0.3847 -0.2904 0.4884 0.057 Uiso 1 1 calc R
H25A H 0.3657 -0.3395 0.4168 0.057 Uiso 1 1 calc R
H25B H 0.2934 -0.3004 0.4513 0.057 Uiso 1 1 calc R
C26 C 0.3288(4) -0.0082(5) 0.4819(3) 0.0285(12) Uani 1 1 d .
H26 H 0.3600 -0.0340 0.5231 0.043 Uiso 1 1 calc R
H26A H 0.2711 -0.0148 0.4825 0.043 Uiso 1 1 calc R
H26B H 0.3420 0.0795 0.4732 0.043 Uiso 1 1 calc R
C27 C 0.1456(4) -0.1498(6) 0.4140(3) 0.0331(13) Uani 1 1 d .
H27 H 0.1473 -0.0603 0.4261 0.050 Uiso 1 1 calc R
H27A H 0.1805 -0.1988 0.4470 0.050 Uiso 1 1 calc R
H27B H 0.0902 -0.1810 0.4089 0.050 Uiso 1 1 calc R
C28 C 0.1809(4) -0.3419(6) 0.3193(3) 0.0381(15) Uani 1 1 d .
H28 H 0.1262 -0.3750 0.3167 0.057 Uiso 1 1 calc R
H28A H 0.2178 -0.3858 0.3531 0.057 Uiso 1 1 calc R
H28B H 0.1981 -0.3559 0.2789 0.057 Uiso 1 1 calc R
C29 C 0.1013(3) -0.0941(6) 0.2766(3) 0.0343(14) Uani 1 1 d .
H29 H 0.1190 -0.0904 0.2359 0.051 Uiso 1 1 calc R
H29A H 0.0904 -0.0083 0.2900 0.051 Uiso 1 1 calc R
H29B H 0.0521 -0.1450 0.2721 0.051 Uiso 1 1 calc R
C30 C 0.2588(4) -0.1594(6) 0.1943(3) 0.0323(13) Uani 1 1 d .
H30 H 0.2364 -0.0753 0.1825 0.048 Uiso 1 1 calc R
H30A H 0.2152 -0.2172 0.1994 0.048 Uiso 1 1 calc R
H30B H 0.2857 -0.1912 0.1610 0.048 Uiso 1 1 calc R
C31 C 0.3774(4) -0.3104(6) 0.2878(4) 0.0390(16) Uani 1 1 d .
H31 H 0.3398 -0.3632 0.3058 0.058 Uiso 1 1 calc R
H31A H 0.4283 -0.3032 0.3182 0.058 Uiso 1 1 calc R
H31B H 0.3873 -0.3492 0.2487 0.058 Uiso 1 1 calc R
C32 C 0.4166(4) -0.0437(6) 0.2554(3) 0.0314(13) Uani 1 1 d .
H32 H 0.4601 -0.0956 0.2447 0.047 Uiso 1 1 calc R
H32A H 0.4371 0.0057 0.2936 0.047 Uiso 1 1 calc R
H32B H 0.3963 0.0138 0.2203 0.047 Uiso 1 1 calc R

loop_
_atom_site_aniso_label
_atom_site_aniso_U_11
_atom_site_aniso_U_22
_atom_site_aniso_U_33
_atom_site_aniso_U_23
_atom_site_aniso_U_13
_atom_site_aniso_U_12
W1 0.01624(11) 0.01864(11) 0.01541(11) 0.00010(8) 0.00198(7) -0.00091(7)
C1 0.027(3) 0.031(3) 0.023(3) 0.001(2) -0.002(2) -0.005(2)
O1 0.057(3) 0.035(2) 0.047(3) -0.003(2) -0.003(2) -0.020(2)
C2 0.027(3) 0.022(2) 0.017(3) -0.003(2) 0.003(2) -0.001(2)
O2 0.032(2) 0.033(2) 0.027(2) -0.0024(17) 0.0085(17) 0.0090(17)
C3 0.020(2) 0.023(2) 0.019(3) 0.005(2) 0.003(2) 0.000(2)
C4 0.020(2) 0.020(2) 0.022(3) 0.001(2) 0.004(2) 0.005(2)
C5 0.021(3) 0.026(3) 0.016(3) 0.002(2) 0.000(2) 0.004(2)
C6 0.021(2) 0.026(2) 0.013(2) 0.005(2) 0.0006(19) 0.005(2)
C7 0.021(2) 0.022(2) 0.019(3) 0.003(2) 0.003(2) 0.003(2)
C8 0.037(3) 0.023(3) 0.027(3) 0.005(2) -0.001(2) -0.006(2)
C9 0.033(3) 0.031(3) 0.030(3) 0.003(2) 0.013(3) 0.010(2)
C10 0.022(3) 0.043(3) 0.038(4) 0.001(3) -0.002(2) -0.001(2)
C11 0.032(3) 0.038(3) 0.023(3) -0.006(3) 0.002(2) 0.004(3)
C12 0.024(3) 0.043(3) 0.031(3) 0.013(3) 0.010(2) 0.006(2)
C13 0.023(3) 0.041(3) 0.023(3) 0.006(2) 0.012(2) 0.005(2)
C14 0.025(3) 0.027(3) 0.017(3) -0.001(2) 0.010(2) 0.007(2)
C15 0.025(3) 0.020(2) 0.016(2) 0.0026(19) 0.002(2) 0.002(2)
C16 0.026(3) 0.021(2) 0.014(2) 0.0020(19) -0.001(2) 0.000(2)
C17 0.029(3) 0.035(3) 0.041(4) 0.005(3) 0.007(3) -0.011(3)
O3 0.0214(18) 0.0191(17) 0.0155(18) 0.0024(14) 0.0038(14) -0.0002(14)
Ge1 0.0159(2) 0.0183(2) 0.0142(2) 0.00012(19) 0.00360(19) -0.00056(19)
C18 0.028(3) 0.029(3) 0.018(3) 0.002(2) 0.008(2) 0.005(2)
C19 0.043(3) 0.024(3) 0.020(3) -0.004(2) 0.010(2) 0.004(2)
C20 0.040(3) 0.020(2) 0.015(3) -0.001(2) 0.001(2) -0.004(2)
C21 0.046(4) 0.032(3) 0.025(3) -0.001(3) -0.007(3) -0.008(3)
C22 0.045(4) 0.044(4) 0.042(4) 0.003(3) 0.000(3) -0.020(3)
O4 0.0186(17) 0.0231(18) 0.0221(19) -0.0013(15) 0.0021(15) -0.0022(14)
C23 0.020(2) 0.016(2) 0.017(2) 0.0016(19) 0.0027(19) -0.0006(19)
Si1 0.0221(7) 0.0245(7) 0.0231(8) 0.0067(6) 0.0013(6) 0.0001(6)
Si2 0.0220(7) 0.0241(7) 0.0251(8) 0.0042(6) 0.0043(6) -0.0056(6)
Si3 0.0276(8) 0.0205(7) 0.0265(8) -0.0023(6) 0.0096(6) 0.0013(6)
C24 0.022(3) 0.034(3) 0.033(3) 0.005(3) -0.005(2) 0.001(2)
C25 0.037(3) 0.035(3) 0.040(4) 0.012(3) 0.003(3) 0.001(3)
C26 0.031(3) 0.033(3) 0.022(3) 0.003(2) 0.007(2) -0.004(2)
C27 0.025(3) 0.045(3) 0.031(3) 0.006(3) 0.009(2) -0.003(3)
C28 0.038(3) 0.026(3) 0.052(4) 0.000(3) 0.012(3) -0.012(3)
C29 0.023(3) 0.042(3) 0.037(4) 0.009(3) 0.003(2) -0.005(3)
C30 0.044(4) 0.029(3) 0.025(3) -0.006(2) 0.010(3) -0.007(3)
C31 0.043(4) 0.025(3) 0.055(4) 0.000(3) 0.023(3) 0.008(3)
C32 0.030(3) 0.035(3) 0.032(3) 0.004(3) 0.014(3) 0.003(2)

loop_
_atom_type_symbol
_atom_type_description
_atom_type_scat_dispersion_real
_atom_type_scat_dispersion_imag
_atom_type_scat_source
C C 0.0033 0.0016 'International Tables Vol C Tables 4.2.6.8 and 6.1.1.4'
H H 0.0000 0.0000 'International Tables Vol C Tables 4.2.6.8 and 6.1.1.4'
O O 0.0106 0.0060 'International Tables Vol C Tables 4.2.6.8 and 6.1.1.4'
W W -0.8490 6.8722 'International Tables Vol C Tables 4.2.6.8 and 6.1.1.4'
Ge Ge 0.1547 1.8001 'International Tables Vol C Tables 4.2.6.8 and 6.1.1.4'
Si Si 0.0817 0.0704 'International Tables Vol C Tables 4.2.6.8 and 6.1.1.4'

loop_
_geom_angle_atom_site_label_1
_geom_angle_atom_site_label_2
_geom_angle_atom_site_label_3
_geom_angle
C1 W1 C2 80.4(2)
C1 W1 C14 106.5(2)
C2 W1 C14 106.5(2)
C1 W1 C13 75.3(2)
C2 W1 C13 119.0(2)
C14 W1 C13 36.5(2)
C1 W1 C6 93.6(2)
C2 W1 C6 101.1(2)
C14 W1 C6 148.07(19)
C13 W1 C6 135.10(19)
C1 W1 C5 93.1(2)
C2 W1 C5 136.5(2)
C14 W1 C5 116.56(19)
C13 W1 C5 100.22(19)
C6 W1 C5 36.00(18)
C1 W1 C7 125.2(2)
C2 W1 C7 89.4(2)
C14 W1 C7 127.83(19)
C13 W1 C7 148.9(2)
C6 W1 C7 35.80(18)
C5 W1 C7 59.47(18)
C1 W1 C4 123.8(2)
C2 W1 C4 146.7(2)
C14 W1 C4 89.18(19)
C13 W1 C4 91.13(19)
C6 W1 C4 58.91(18)
C5 W1 C4 35.23(18)
C7 W1 C4 58.47(17)
C1 W1 C3 150.6(2)
C2 W1 C3 112.88(19)
C14 W1 C3 95.01(19)
C13 W1 C3 115.5(2)
C6 W1 C3 58.87(18)
C5 W1 C3 58.85(18)
C7 W1 C3 34.94(17)
C4 W1 C3 34.98(17)
C1 W1 C15 105.9(2)
C2 W1 C15 71.8(2)
C14 W1 C15 35.17(18)
C13 W1 C15 63.03(19)
C6 W1 C15 157.35(18)
C5 W1 C15 149.26(17)
C7 W1 C15 121.60(18)
C4 W1 C15 115.65(17)
C3 W1 C15 103.26(17)
O1 C1 W1 176.1(5)
O2 C2 W1 177.7(5)
C7 C3 C4 108.1(5)
C7 C3 C8 126.6(5)
C4 C3 C8 125.1(5)
C7 C3 W1 71.1(3)
C4 C3 W1 72.3(3)
C8 C3 W1 126.6(4)
C5 C4 C3 108.1(4)
C5 C4 C9 125.9(5)
C3 C4 C9 125.8(5)
C5 C4 W1 70.1(3)
C3 C4 W1 72.7(3)
C9 C4 W1 126.7(4)
C4 C5 C6 107.9(4)
C4 C5 C10 125.3(5)
C6 C5 C10 126.4(5)
C4 C5 W1 74.7(3)
C6 C5 W1 71.7(3)
C10 C5 W1 125.2(4)
C5 C6 C7 107.8(4)
C5 C6 C11 125.8(5)
C7 C6 C11 126.1(5)
C5 C6 W1 72.3(3)
C7 C6 W1 73.4(3)
C11 C6 W1 124.8(4)
C3 C7 C6 108.0(4)
C3 C7 C12 126.4(5)
C6 C7 C12 125.4(5)
C3 C7 W1 73.9(3)
C6 C7 W1 70.8(3)
C12 C7 W1 124.4(4)
C3 C8 H8 109.5
C3 C8 H8A 109.5
H8 C8 H8A 109.5
C3 C8 H8B 109.5
H8 C8 H8B 109.5
H8A C8 H8B 109.5
C4 C9 H9 109.5
C4 C9 H9A 109.5
H9 C9 H9A 109.5
C4 C9 H9B 109.5
H9 C9 H9B 109.5
H9A C9 H9B 109.5
C5 C10 H10 109.5
C5 C10 H10A 109.5
H10 C10 H10A 109.5
C5 C10 H10B 109.5
H10 C10 H10B 109.5
H10A C10 H10B 109.5
C6 C11 H11 109.5
C6 C11 H11A 109.5
H11 C11 H11A 109.5
C6 C11 H11B 109.5
H11 C11 H11B 109.5
H11A C11 H11B 109.5
C7 C12 H12 109.5
C7 C12 H12A 109.5
H12 C12 H12A 109.5
C7 C12 H12B 109.5
H12 C12 H12B 109.5
H12A C12 H12B 109.5
C14 C13 W1 68.8(3)
C14 C13 H13 120.0
W1 C13 H13 83.3
C14 C13 H13A 120.0
W1 C13 H13A 118.6
H13 C13 H13A 120.0
C13 C14 C15 121.5(5)
C13 C14 W1 74.8(3)
C15 C14 W1 80.4(3)
C13 C14 H14 121(4)
C15 C14 H14 117(4)
W1 C14 H14 108(4)
O3 C15 C14 119.5(5)
O3 C15 C16 115.2(4)
C14 C15 C16 116.9(4)
O3 C15 W1 111.4(3)
C14 C15 W1 64.4(3)
C16 C15 W1 120.0(3)
C15 C16 C17 116.8(5)
C15 C16 H16 108.1
C17 C16 H16 108.1
C15 C16 H16A 108.1
C17 C16 H16A 108.1
H16 C16 H16A 107.3
C16 C17 H17 109.5
C16 C17 H17A 109.5
H17 C17 H17A 109.5
C16 C17 H17B 109.5
H17 C17 H17B 109.5
H17A C17 H17B 109.5
C15 O3 Ge1 123.3(3)
O3 Ge1 O4 106.65(16)
O3 Ge1 C18 111.1(2)
O4 Ge1 C18 92.7(2)
O3 Ge1 C23 109.06(19)
O4 Ge1 C23 106.88(18)
C18 Ge1 C23 127.3(2)
C19 C18 Ge1 100.3(4)
C19 C18 H18 111.7
Ge1 C18 H18 111.7
C19 C18 H18A 111.7
Ge1 C18 H18A 111.7
H18 C18 H18A 109.5
C20 C19 C18 118.6(5)
C20 C19 H19 121(3)
C18 C19 H19 120(3)
C19 C20 O4 120.3(5)
C19 C20 C21 127.2(5)
O4 C20 C21 112.5(5)
C20 C21 C22 114.3(5)
C20 C21 H21 108.7
C22 C21 H21 108.7
C20 C21 H21A 108.7
C22 C21 H21A 108.7
H21 C21 H21A 107.6
C21 C22 H22 109.5
C21 C22 H22A 109.5
H22 C22 H22A 109.5
C21 C22 H22B 109.5
H22 C22 H22B 109.5
H22A C22 H22B 109.5
C20 O4 Ge1 107.9(3)
Si1 C23 Si3 111.7(2)
Si1 C23 Si2 110.3(2)
Si3 C23 Si2 110.9(2)
Si1 C23 Ge1 107.6(2)
Si3 C23 Ge1 107.5(2)
Si2 C23 Ge1 108.7(2)
C25 Si1 C24 105.8(3)
C25 Si1 C26 106.8(3)
C24 Si1 C26 106.3(3)
C25 Si1 C23 111.8(3)
C24 Si1 C23 112.9(3)
C26 Si1 C23 112.7(2)
C29 Si2 C28 106.9(3)
C29 Si2 C27 104.7(3)
C28 Si2 C27 106.4(3)
C29 Si2 C23 111.6(2)
C28 Si2 C23 113.7(2)
C27 Si2 C23 112.9(3)
C30 Si3 C32 107.0(3)
C30 Si3 C31 107.5(3)
C32 Si3 C31 106.7(3)
C30 Si3 C23 112.4(3)
C32 Si3 C23 112.0(2)
C31 Si3 C23 111.0(3)
Si1 C24 H24 109.5
Si1 C24 H24A 109.5
H24 C24 H24A 109.5
Si1 C24 H24B 109.5
H24 C24 H24B 109.5
H24A C24 H24B 109.5
Si1 C25 H25 109.5
Si1 C25 H25A 109.5
H25 C25 H25A 109.5
Si1 C25 H25B 109.5
H25 C25 H25B 109.5
H25A C25 H25B 109.5
Si1 C26 H26 109.5
Si1 C26 H26A 109.5
H26 C26 H26A 109.5
Si1 C26 H26B 109.5
H26 C26 H26B 109.5
H26A C26 H26B 109.5
Si2 C27 H27 109.5
Si2 C27 H27A 109.5
H27 C27 H27A 109.5
Si2 C27 H27B 109.5
H27 C27 H27B 109.5
H27A C27 H27B 109.5
Si2 C28 H28 109.5
Si2 C28 H28A 109.5
H28 C28 H28A 109.5
Si2 C28 H28B 109.5
H28 C28 H28B 109.5
H28A C28 H28B 109.5
Si2 C29 H29 109.5
Si2 C29 H29A 109.5
H29 C29 H29A 109.5
Si2 C29 H29B 109.5
H29 C29 H29B 109.5
H29A C29 H29B 109.5
Si3 C30 H30 109.5
Si3 C30 H30A 109.5
H30 C30 H30A 109.5
Si3 C30 H30B 109.5
H30 C30 H30B 109.5
H30A C30 H30B 109.5
Si3 C31 H31 109.5
Si3 C31 H31A 109.5
H31 C31 H31A 109.5
Si3 C31 H31B 109.5
H31 C31 H31B 109.5
H31A C31 H31B 109.5
Si3 C32 H32 109.5
Si3 C32 H32A 109.5
H32 C32 H32A 109.5
Si3 C32 H32B 109.5
H32 C32 H32B 109.5
H32A C32 H32B 109.5

loop_
_geom_bond_atom_site_label_1
_geom_bond_atom_site_label_2
_geom_bond_distance
W1 C1 1.937(6)
W1 C2 1.950(5)
W1 C14 2.226(5)
W1 C13 2.304(5)
W1 C6 2.324(5)
W1 C5 2.331(5)
W1 C7 2.358(5)
W1 C4 2.390(5)
W1 C3 2.394(5)
W1 C15 2.433(5)
C1 O1 1.167(7)
C2 O2 1.158(6)
C3 C7 1.427(7)
C3 C4 1.438(7)
C3 C8 1.492(7)
C4 C5 1.430(7)
C4 C9 1.505(7)
C5 C6 1.438(7)
C5 C10 1.495(8)
C6 C7 1.439(7)
C6 C11 1.503(8)
C7 C12 1.501(7)
C8 H8 0.9800
C8 H8A 0.9800
C8 H8B 0.9800
C9 H9 0.9800
C9 H9A 0.9800
C9 H9B 0.9800
C10 H10 0.9800
C10 H10A 0.9800
C10 H10B 0.9800
C11 H11 0.9800
C11 H11A 0.9800
C11 H11B 0.9800
C12 H12 0.9800
C12 H12A 0.9800
C12 H12B 0.9800
C13 C14 1.420(8)
C13 H13 0.9500
C13 H13A 0.9500
C14 C15 1.421(7)
C14 H14 0.91(6)
C15 O3 1.414(6)
C15 C16 1.509(7)
C16 C17 1.526(8)
C16 H16 0.9900
C16 H16A 0.9900
C17 H17 0.9800
C17 H17A 0.9800
C17 H17B 0.9800
O3 Ge1 1.790(3)
Ge1 O4 1.832(4)
Ge1 C18 1.954(5)
Ge1 C23 1.955(5)
C18 C19 1.514(8)
C18 H18 0.9900
C18 H18A 0.9900
C19 C20 1.316(8)
C19 H19 1.00(6)
C20 O4 1.381(6)
C20 C21 1.502(8)
C21 C22 1.511(9)
C21 H21 0.9900
C21 H21A 0.9900
C22 H22 0.9800
C22 H22A 0.9800
C22 H22B 0.9800
C23 Si1 1.914(5)
C23 Si3 1.917(5)
C23 Si2 1.926(5)
Si1 C25 1.875(6)
Si1 C24 1.878(6)
Si1 C26 1.881(6)
Si2 C29 1.864(6)
Si2 C28 1.881(6)
Si2 C27 1.886(6)
Si3 C30 1.860(6)
Si3 C32 1.873(6)
Si3 C31 1.876(6)
C24 H24 0.9800
C24 H24A 0.9800
C24 H24B 0.9800
C25 H25 0.9800
C25 H25A 0.9800
C25 H25B 0.9800
C26 H26 0.9800
C26 H26A 0.9800
C26 H26B 0.9800
C27 H27 0.9800
C27 H27A 0.9800
C27 H27B 0.9800
C28 H28 0.9800
C28 H28A 0.9800
C28 H28B 0.9800
C29 H29 0.9800
C29 H29A 0.9800
C29 H29B 0.9800
C30 H30 0.9800
C30 H30A 0.9800
C30 H30B 0.9800
C31 H31 0.9800
C31 H31A 0.9800
C31 H31B 0.9800
C32 H32 0.9800
C32 H32A 0.9800
C32 H32B 0.9800

loop_
_geom_torsion_atom_site_label_1
_geom_torsion_atom_site_label_2
_geom_torsion_atom_site_label_3
_geom_torsion_atom_site_label_4
_geom_torsion
C2 W1 C1 O1 -137(8)
C14 W1 C1 O1 119(8)
C13 W1 C1 O1 100(8)
C6 W1 C1 O1 -36(8)
C5 W1 C1 O1 0(8)
C7 W1 C1 O1 -54(9)
C4 W1 C1 O1 18(9)
C3 W1 C1 O1 -17(9)
C15 W1 C1 O1 155(8)
C1 W1 C2 O2 70(12)
C14 W1 C2 O2 175(12)
C13 W1 C2 O2 137(12)
C6 W1 C2 O2 -22(12)
C5 W1 C2 O2 -14(12)
C7 W1 C2 O2 -56(12)
C4 W1 C2 O2 -70(12)
C3 W1 C2 O2 -82(12)
C15 W1 C2 O2 -180(100)
C1 W1 C3 C7 -60.8(5)
C2 W1 C3 C7 51.5(4)
C14 W1 C3 C7 161.7(3)
C13 W1 C3 C7 -166.8(3)
C6 W1 C3 C7 -37.8(3)
C5 W1 C3 C7 -80.1(3)
C4 W1 C3 C7 -116.9(4)
C15 W1 C3 C7 127.1(3)
C1 W1 C3 C4 56.1(5)
C2 W1 C3 C4 168.4(3)
C14 W1 C3 C4 -81.4(3)
C13 W1 C3 C4 -49.8(4)
C6 W1 C3 C4 79.1(3)
C5 W1 C3 C4 36.8(3)
C7 W1 C3 C4 116.9(4)
C15 W1 C3 C4 -116.0(3)
C1 W1 C3 C8 177.1(5)
C2 W1 C3 C8 -70.5(5)
C14 W1 C3 C8 39.7(5)
C13 W1 C3 C8 71.2(5)
C6 W1 C3 C8 -159.9(5)
C5 W1 C3 C8 157.8(5)
C7 W1 C3 C8 -122.0(6)
C4 W1 C3 C8 121.0(6)
C15 W1 C3 C8 5.0(5)
C7 C3 C4 C5 1.0(6)
C8 C3 C4 C5 175.7(5)
W1 C3 C4 C5 -61.5(4)
C7 C3 C4 C9 -174.3(5)
C8 C3 C4 C9 0.4(9)
W1 C3 C4 C9 123.1(5)
C7 C3 C4 W1 62.6(4)
C8 C3 C4 W1 -122.8(5)
C1 W1 C4 C5 -33.2(4)
C2 W1 C4 C5 97.7(4)
C14 W1 C4 C5 -142.7(3)
C13 W1 C4 C5 -106.2(3)
C6 W1 C4 C5 38.4(3)
C7 W1 C4 C5 80.6(3)
C3 W1 C4 C5 117.4(4)
C15 W1 C4 C5 -166.7(3)
C1 W1 C4 C3 -150.6(3)
C2 W1 C4 C3 -19.7(5)
C14 W1 C4 C3 100.0(3)
C13 W1 C4 C3 136.4(3)
C6 W1 C4 C3 -79.0(3)
C5 W1 C4 C3 -117.4(4)
C7 W1 C4 C3 -36.8(3)
C15 W1 C4 C3 76.0(3)
C1 W1 C4 C9 87.3(5)
C2 W1 C4 C9 -141.8(5)
C14 W1 C4 C9 -22.1(5)
C13 W1 C4 C9 14.3(5)
C6 W1 C4 C9 158.9(5)
C5 W1 C4 C9 120.6(6)
C7 W1 C4 C9 -158.9(5)
C3 W1 C4 C9 -122.1(6)
C15 W1 C4 C9 -46.1(5)
C3 C4 C5 C6 -1.4(6)
C9 C4 C5 C6 174.0(5)
W1 C4 C5 C6 -64.5(3)
C3 C4 C5 C10 -174.3(5)
C9 C4 C5 C10 1.1(9)
W1 C4 C5 C10 122.6(6)
C3 C4 C5 W1 63.1(4)
C9 C4 C5 W1 -121.5(5)
C1 W1 C5 C4 152.9(3)
C2 W1 C5 C4 -127.8(3)
C14 W1 C5 C4 42.7(4)
C13 W1 C5 C4 77.3(3)
C6 W1 C5 C4 -115.2(4)
C7 W1 C5 C4 -77.4(3)
C3 W1 C5 C4 -36.5(3)
C15 W1 C5 C4 24.0(5)
C1 W1 C5 C6 -91.9(3)
C2 W1 C5 C6 -12.6(4)
C14 W1 C5 C6 157.9(3)
C13 W1 C5 C6 -167.5(3)
C7 W1 C5 C6 37.8(3)
C4 W1 C5 C6 115.2(4)
C3 W1 C5 C6 78.7(3)
C15 W1 C5 C6 139.2(4)
C1 W1 C5 C10 30.2(5)
C2 W1 C5 C10 109.5(5)
C14 W1 C5 C10 -80.0(5)
C13 W1 C5 C10 -45.4(5)
C6 W1 C5 C10 122.1(6)
C7 W1 C5 C10 159.9(5)
C4 W1 C5 C10 -122.7(6)
C3 W1 C5 C10 -159.2(5)
C15 W1 C5 C10 -98.7(5)
C4 C5 C6 C7 1.2(6)
C10 C5 C6 C7 174.0(5)
W1 C5 C6 C7 -65.3(3)
C4 C5 C6 C11 -173.0(5)
C10 C5 C6 C11 -0.3(9)
W1 C5 C6 C11 120.5(5)
C4 C5 C6 W1 66.5(4)
C10 C5 C6 W1 -120.8(6)
C1 W1 C6 C5 90.2(3)
C2 W1 C6 C5 171.2(3)
C14 W1 C6 C5 -39.6(5)
C13 W1 C6 C5 17.5(4)
C7 W1 C6 C5 -115.5(4)
C4 W1 C6 C5 -37.6(3)
C3 W1 C6 C5 -78.7(3)
C15 W1 C6 C5 -119.9(5)
C1 W1 C6 C7 -154.2(3)
C2 W1 C6 C7 -73.3(3)
C14 W1 C6 C7 76.0(5)
C13 W1 C6 C7 133.1(3)
C5 W1 C6 C7 115.5(4)
C4 W1 C6 C7 78.0(3)
C3 W1 C6 C7 36.9(3)
C15 W1 C6 C7 -4.4(6)
C1 W1 C6 C11 -31.5(5)
C2 W1 C6 C11 49.4(5)
C14 W1 C6 C11 -161.3(4)
C13 W1 C6 C11 -104.2(5)
C5 W1 C6 C11 -121.7(6)
C7 W1 C6 C11 122.7(6)
C4 W1 C6 C11 -159.3(5)
C3 W1 C6 C11 159.6(5)
C15 W1 C6 C11 118.3(5)
C4 C3 C7 C6 -0.3(6)
C8 C3 C7 C6 -174.9(5)
W1 C3 C7 C6 63.0(3)
C4 C3 C7 C12 175.5(5)
C8 C3 C7 C12 0.9(9)
W1 C3 C7 C12 -121.2(5)
C4 C3 C7 W1 -63.3(4)
C8 C3 C7 W1 122.1(5)
C5 C6 C7 C3 -0.5(6)
C11 C6 C7 C3 173.7(5)
W1 C6 C7 C3 -65.1(4)
C5 C6 C7 C12 -176.4(5)
C11 C6 C7 C12 -2.2(8)
W1 C6 C7 C12 119.1(5)
C5 C6 C7 W1 64.5(3)
C11 C6 C7 W1 -121.3(5)
C1 W1 C7 C3 148.3(3)
C2 W1 C7 C3 -133.8(3)
C14 W1 C7 C3 -23.3(4)
C13 W1 C7 C3 23.6(5)
C6 W1 C7 C3 116.2(4)
C5 W1 C7 C3 78.2(3)
C4 W1 C7 C3 36.9(3)
C15 W1 C7 C3 -65.8(3)
C1 W1 C7 C6 32.1(4)
C2 W1 C7 C6 110.0(3)
C14 W1 C7 C6 -139.5(3)
C13 W1 C7 C6 -92.6(4)
C5 W1 C7 C6 -38.0(3)
C4 W1 C7 C6 -79.3(3)
C3 W1 C7 C6 -116.2(4)
C15 W1 C7 C6 178.0(3)
C1 W1 C7 C12 -88.3(5)
C2 W1 C7 C12 -10.4(5)
C14 W1 C7 C12 100.2(5)
C13 W1 C7 C12 147.0(5)
C6 W1 C7 C12 -120.4(6)
C5 W1 C7 C12 -158.3(5)
C4 W1 C7 C12 160.3(5)
C3 W1 C7 C12 123.5(6)
C15 W1 C7 C12 57.7(5)
C1 W1 C13 C14 148.2(4)
C2 W1 C13 C14 78.2(4)
C6 W1 C13 C14 -131.7(3)
C5 W1 C13 C14 -121.3(3)
C7 W1 C13 C14 -75.8(5)
C4 W1 C13 C14 -87.1(3)
C3 W1 C13 C14 -61.1(4)
C15 W1 C13 C14 31.3(3)
W1 C13 C14 C15 -68.3(5)
C1 W1 C14 C13 -32.2(4)
C2 W1 C14 C13 -116.8(3)
C6 W1 C14 C13 94.7(5)
C5 W1 C14 C13 70.0(4)
C7 W1 C14 C13 140.7(3)
C4 W1 C14 C13 93.0(3)
C3 W1 C14 C13 127.5(3)
C15 W1 C14 C13 -126.5(5)
C1 W1 C14 C15 94.3(3)
C2 W1 C14 C15 9.7(4)
C13 W1 C14 C15 126.5(5)
C6 W1 C14 C15 -138.8(4)
C5 W1 C14 C15 -163.5(3)
C7 W1 C14 C15 -92.8(3)
C4 W1 C14 C15 -140.5(3)
C3 W1 C14 C15 -106.0(3)
C13 C14 C15 O3 -35.8(8)
W1 C14 C15 O3 -101.2(4)
C13 C14 C15 C16 177.6(5)
W1 C14 C15 C16 112.2(4)
C13 C14 C15 W1 65.4(5)
C1 W1 C15 O3 17.2(4)
C2 W1 C15 O3 -56.8(3)
C14 W1 C15 O3 113.5(5)
C13 W1 C15 O3 81.0(4)
C6 W1 C15 O3 -131.4(4)
C5 W1 C15 O3 143.2(3)
C7 W1 C15 O3 -134.4(3)
C4 W1 C15 O3 158.3(3)
C3 W1 C15 O3 -166.8(3)
C1 W1 C15 C14 -96.3(4)
C2 W1 C15 C14 -170.2(4)
C13 W1 C15 C14 -32.4(3)
C6 W1 C15 C14 115.2(5)
C5 W1 C15 C14 29.8(5)
C7 W1 C15 C14 112.2(3)
C4 W1 C15 C14 44.9(4)
C3 W1 C15 C14 79.7(3)
C1 W1 C15 C16 156.1(4)
C2 W1 C15 C16 82.1(4)
C14 W1 C15 C16 -107.7(5)
C13 W1 C15 C16 -140.1(4)
C6 W1 C15 C16 7.5(7)
C5 W1 C15 C16 -77.9(5)
C7 W1 C15 C16 4.5(5)
C4 W1 C15 C16 -62.8(4)
C3 W1 C15 C16 -28.0(4)
O3 C15 C16 C17 62.0(6)
C14 C15 C16 C17 -149.9(5)
W1 C15 C16 C17 -75.3(5)
C14 C15 O3 Ge1 -79.3(5)
C16 C15 O3 Ge1 67.9(5)
W1 C15 O3 Ge1 -151.2(2)
C15 O3 Ge1 O4 -70.0(4)
C15 O3 Ge1 C18 29.6(4)
C15 O3 Ge1 C23 174.9(4)
O3 Ge1 C18 C19 -104.2(3)
O4 Ge1 C18 C19 4.8(4)
C23 Ge1 C18 C19 118.5(4)
Ge1 C18 C19 C20 -4.7(6)
C18 C19 C20 O4 1.9(8)
C18 C19 C20 C21 -175.3(5)
C19 C20 C21 C22 -129.2(7)
O4 C20 C21 C22 53.5(7)
C19 C20 O4 Ge1 2.5(6)
C21 C20 O4 Ge1 -180.0(4)
O3 Ge1 O4 C20 108.6(3)
C18 Ge1 O4 C20 -4.4(4)
C23 Ge1 O4 C20 -134.8(3)
O3 Ge1 C23 Si1 150.7(2)
O4 Ge1 C23 Si1 35.8(3)
C18 Ge1 C23 Si1 -71.3(3)
O3 Ge1 C23 Si3 30.3(3)
O4 Ge1 C23 Si3 -84.6(3)
C18 Ge1 C23 Si3 168.3(2)
O3 Ge1 C23 Si2 -89.8(2)
O4 Ge1 C23 Si2 155.2(2)
C18 Ge1 C23 Si2 48.2(4)
Si3 C23 Si1 C25 -80.5(3)
Si2 C23 Si1 C25 43.4(4)
Ge1 C23 Si1 C25 161.8(3)
Si3 C23 Si1 C24 38.8(3)
Si2 C23 Si1 C24 162.6(3)
Ge1 C23 Si1 C24 -79.0(3)
Si3 C23 Si1 C26 159.3(2)
Si2 C23 Si1 C26 -76.9(3)
Ge1 C23 Si1 C26 41.5(3)
Si1 C23 Si2 C29 156.8(3)
Si3 C23 Si2 C29 -78.9(3)
Ge1 C23 Si2 C29 39.1(4)
Si1 C23 Si2 C28 -82.2(3)
Si3 C23 Si2 C28 42.1(4)
Ge1 C23 Si2 C28 160.0(3)
Si1 C23 Si2 C27 39.2(3)
Si3 C23 Si2 C27 163.5(3)
Ge1 C23 Si2 C27 -78.6(3)
Si1 C23 Si3 C30 166.7(3)
Si2 C23 Si3 C30 43.3(3)
Ge1 C23 Si3 C30 -75.4(3)
Si1 C23 Si3 C32 -72.8(3)
Si2 C23 Si3 C32 163.7(3)
Ge1 C23 Si3 C32 45.0(3)
Si1 C23 Si3 C31 46.3(4)
Si2 C23 Si3 C31 -77.2(3)
Ge1 C23 Si3 C31 164.1(3)
